data_7134788
loop_
_publ_author_name
'Zhang, Ruichen'
'O'Brien, Tom'
'Abdilah, Fauzi'
'White, Andrew J. P.'
'Lickiss, Paul D.'
'Davies, Robert P.'

_publ_section_title
;
 Organometallic and zeolitic ultralight MOFs from lithium alkynyl building
 blocks.
;
_journal_issue 62
_journal_name_full 'Chemical communications (Cambridge, England)'
_journal_page_first 11637
_journal_page_last 11640
_journal_paper_doi 10.1039/d5cc01112d
_journal_volume 61
_journal_year 2025
_chemical_formula_moiety 'C32 H60 Li4 O6 Si4, C4 H8 O2'
_chemical_formula_sum 'C36 H68 Li4 O8 Si4'
_chemical_formula_weight 769.02
_space_group_crystal_system monoclinic
_space_group_IT_number 14
_space_group_name_Hall '-P 2ybc'
_space_group_name_H-M_alt 'P 1 21/c 1'
_atom_sites_solution_hydrogens geom
_audit_creation_method SHELXL-2018/3
_audit_update_record
;
2024-09-12 deposited with the CCDC.	2025-06-24 downloaded from the CCDC.
;
_cell_angle_alpha 90
_cell_angle_beta 105.552(2)
_cell_angle_gamma 90
_cell_formula_units_Z 4
_cell_length_a 10.8090(2)
_cell_length_b 27.6823(6)
_cell_length_c 16.7998(3)
_cell_measurement_reflns_used 4572
_cell_measurement_temperature 173(2)
_cell_measurement_theta_max 73.2600
_cell_measurement_theta_min 4.2030
_cell_volume 4842.76(17)
_computing_cell_refinement 'CrysAlisPro, Rigaku OD'
_computing_data_collection 'CrysAlisPro, Rigaku OD'
_computing_data_reduction 'CrysAlisPro, Rigaku OD'
_computing_molecular_graphics 'Bruker SHELXTL'
_computing_publication_material 'CIFTAB-2014 (Sheldrick, 2017)'
_computing_structure_refinement 'SHELXL-2018/3 (Sheldrick, 2018)'
_computing_structure_solution 'SHELXS-2014 (Sheldrick, 2017)'
_diffrn_ambient_temperature 173(2)
_diffrn_detector_area_resol_mean 10.4115
_diffrn_measured_fraction_theta_full 0.984
_diffrn_measured_fraction_theta_max 0.946
_diffrn_measurement_device_type 'Agilent Xcalibur PX Ultra A'
_diffrn_measurement_method 'omega scans'
_diffrn_radiation_type CuK\a
_diffrn_radiation_wavelength 1.54184
_diffrn_reflns_av_R_equivalents 0.0310
_diffrn_reflns_av_unetI/netI 0.0425
_diffrn_reflns_Laue_measured_fraction_full 0.984
_diffrn_reflns_Laue_measured_fraction_max 0.946
_diffrn_reflns_limit_h_max 13
_diffrn_reflns_limit_h_min -12
_diffrn_reflns_limit_k_max 33
_diffrn_reflns_limit_k_min -33
_diffrn_reflns_limit_l_max 20
_diffrn_reflns_limit_l_min -11
_diffrn_reflns_number 16574
_diffrn_reflns_point_group_measured_fraction_full 0.984
_diffrn_reflns_point_group_measured_fraction_max 0.946
_diffrn_reflns_theta_full 67.684
_diffrn_reflns_theta_max 73.704
_diffrn_reflns_theta_min 4.203
_diffrn_source 'Enhance Ultra (Cu) X-ray Source'
_exptl_absorpt_coefficient_mu 1.455
_exptl_absorpt_correction_T_max 0.865
_exptl_absorpt_correction_T_min 0.700
_exptl_absorpt_correction_type analytical
_exptl_absorpt_process_details
; 
CrysAlisPro 1.171.38.46 (Rigaku Oxford Diffraction, 2015) 
Analytical numeric absorption correction using a multifaceted crystal 
model based on expressions derived by R.C. Clark & J.S. Reid. 
(Clark, R. C. & Reid, J. S. (1995). Acta Cryst. A51, 887-897) 
Empirical absorption correction using spherical harmonics, 
implemented in SCALE3 ABSPACK scaling algorithm. 
;
_exptl_crystal_colour Colourless
_exptl_crystal_density_diffrn 1.055
_exptl_crystal_description tablets
_exptl_crystal_F_000 1664
_exptl_crystal_size_max 0.424
_exptl_crystal_size_mid 0.245
_exptl_crystal_size_min 0.112
_refine_diff_density_max 1.103
_refine_diff_density_min -0.311
_refine_diff_density_rms 0.084
_refine_ls_extinction_method none
_refine_ls_goodness_of_fit_ref 1.052
_refine_ls_hydrogen_treatment constr
_refine_ls_matrix_type full
_refine_ls_number_parameters 565
_refine_ls_number_reflns 9263
_refine_ls_number_restraints 308
_refine_ls_restrained_S_all 1.108
_refine_ls_R_factor_all 0.1066
_refine_ls_R_factor_gt 0.0788
_refine_ls_shift/su_max 0.001
_refine_ls_shift/su_mean 0.000
_refine_ls_structure_factor_coef Fsqd
_refine_ls_weighting_details 'w=1/[\s^2^(Fo^2^)+(0.1600P)^2^+0.5659P] where P=(Fo^2^+2Fc^2^)/3'
_refine_ls_weighting_scheme calc
_refine_ls_wR_factor_gt 0.2101
_refine_ls_wR_factor_ref 0.2544
_reflns_Friedel_coverage 0.000
_reflns_number_gt 6143
_reflns_number_total 9263
_reflns_threshold_expression 'I > 2\s(I)'
_cod_data_source_file d5cc01112d2.cif
_cod_data_source_block IMP36
_cod_depositor_comments 'Adding full bibliography for 7134785--7134788.cif.'
_cod_original_cell_volume 4842.73(19)
_cod_original_sg_symbol_H-M 'P 21/c'
_cod_database_code 7134788
_shelx_shelxl_version_number 2018/3
_shelx_space_group_comment
; 
The symmetry employed for this shelxl refinement is uniquely defined 
by the following loop, which should always be used as a source of 
symmetry information in preference to the above space-group names. 
They are only intended as comments. 
;

loop_
_space_group_symop_operation_xyz
'x, y, z'
'-x, y+1/2, -z+1/2'
'-x, -y, -z'
'x, -y-1/2, z-1/2'

loop_
_atom_site_label
_atom_site_type_symbol
_atom_site_fract_x
_atom_site_fract_y
_atom_site_fract_z
_atom_site_U_iso_or_equiv
_atom_site_adp_type
_atom_site_occupancy
_atom_site_site_symmetry_order
_atom_site_calc_flag
_atom_site_refinement_flags_posn
_atom_site_refinement_flags_adp
_atom_site_refinement_flags_occupancy
_atom_site_disorder_assembly
_atom_site_disorder_group
Li1 Li 0.2254(4) 0.25790(18) 0.4869(2) 0.0358(9) Uani 1 1 d . . . . .
Li2 Li 0.3301(4) 0.28060(16) 0.3720(2) 0.0318(9) Uani 1 1 d . . . . .
Li3 Li 0.5487(4) 0.21804(16) 0.4145(2) 0.0312(8) Uani 1 1 d . . . . .
Li4 Li 0.6518(4) 0.23935(18) 0.2972(3) 0.0358(9) Uani 1 1 d . . . . .
C1 C 0.2386(3) 0.32898(10) 0.43847(17) 0.0400(6) Uani 1 1 d . . . . .
C2 C 0.1955(3) 0.36308(11) 0.46771(18) 0.0442(7) Uani 1 1 d . . . . .
Si3 Si 0.13119(10) 0.41698(4) 0.50480(6) 0.0585(3) Uani 1 1 d D . . . .
C4 C 0.2552(10) 0.4508(4) 0.5795(7) 0.111(4) Uani 0.490(3) 1 d D U P A 1
H4A H 0.299000 0.429274 0.624575 0.167 Uiso 0.490(3) 1 calc R U P A 1
H4B H 0.317569 0.463619 0.552022 0.167 Uiso 0.490(3) 1 calc R U P A 1
H4C H 0.215434 0.477525 0.601793 0.167 Uiso 0.490(3) 1 calc R U P A 1
C5 C 0.0416(11) 0.4520(4) 0.4176(5) 0.104(4) Uani 0.490(3) 1 d D U P A 1
H5A H 0.007089 0.480997 0.437436 0.156 Uiso 0.490(3) 1 calc R U P A 1
H5B H 0.098515 0.461581 0.383643 0.156 Uiso 0.490(3) 1 calc R U P A 1
H5C H -0.029225 0.432547 0.384330 0.156 Uiso 0.490(3) 1 calc R U P A 1
C6 C 0.0096(11) 0.3960(4) 0.5640(7) 0.111(4) Uani 0.490(3) 1 d D U P A 1
H6A H 0.054352 0.376732 0.612063 0.166 Uiso 0.490(3) 1 calc R U P A 1
H6B H -0.029611 0.424277 0.582477 0.166 Uiso 0.490(3) 1 calc R U P A 1
H6C H -0.057379 0.376307 0.527386 0.166 Uiso 0.490(3) 1 calc R U P A 1
C4' C 0.2152(15) 0.4312(7) 0.6112(7) 0.086(4) Uiso 0.313(3) 1 d D U P A 2
H4D H 0.177700 0.460327 0.628507 0.128 Uiso 0.313(3) 1 calc R U P A 2
H4E H 0.206916 0.404157 0.646958 0.128 Uiso 0.313(3) 1 calc R U P A 2
H4F H 0.306203 0.436933 0.615404 0.128 Uiso 0.313(3) 1 calc R U P A 2
C5' C 0.1590(13) 0.4703(4) 0.4366(7) 0.066(3) Uiso 0.313(3) 1 d D U P A 2
H5D H 0.114741 0.463756 0.378648 0.098 Uiso 0.313(3) 1 calc R U P A 2
H5E H 0.124993 0.500146 0.454162 0.098 Uiso 0.313(3) 1 calc R U P A 2
H5F H 0.251176 0.474068 0.442604 0.098 Uiso 0.313(3) 1 calc R U P A 2
C6' C -0.0442(10) 0.4122(6) 0.4900(9) 0.079(4) Uiso 0.313(3) 1 d D U P A 2
H6D H -0.086070 0.404479 0.432088 0.118 Uiso 0.313(3) 1 calc R U P A 2
H6E H -0.062126 0.386537 0.525549 0.118 Uiso 0.313(3) 1 calc R U P A 2
H6F H -0.077281 0.442965 0.504477 0.118 Uiso 0.313(3) 1 calc R U P A 2
C4" C 0.1686(19) 0.4168(8) 0.6192(7) 0.064(5) Uiso 0.197(3) 1 d D U P A 3
H4G H 0.133345 0.445956 0.637866 0.095 Uiso 0.197(3) 1 calc R U P A 3
H4H H 0.130323 0.388156 0.637439 0.095 Uiso 0.197(3) 1 calc R U P A 3
H4I H 0.261932 0.416083 0.642764 0.095 Uiso 0.197(3) 1 calc R U P A 3
C5" C 0.217(2) 0.4713(8) 0.4751(14) 0.094(7) Uiso 0.197(3) 1 d D U P A 3
H5G H 0.184051 0.500908 0.494251 0.140 Uiso 0.197(3) 1 calc R U P A 3
H5H H 0.309106 0.468559 0.500842 0.140 Uiso 0.197(3) 1 calc R U P A 3
H5I H 0.200748 0.472411 0.414898 0.140 Uiso 0.197(3) 1 calc R U P A 3
C6" C -0.0418(12) 0.4238(9) 0.4566(12) 0.078(5) Uiso 0.197(3) 1 d D U P A 3
H6G H -0.073100 0.452985 0.477850 0.117 Uiso 0.197(3) 1 calc R U P A 3
H6H H -0.057272 0.426406 0.396557 0.117 Uiso 0.197(3) 1 calc R U P A 3
H6I H -0.087452 0.395530 0.469683 0.117 Uiso 0.197(3) 1 calc R U P A 3
C11 C 0.3480(2) 0.21057(9) 0.43714(14) 0.0306(5) Uani 1 1 d . . . . .
C12 C 0.3659(3) 0.16721(10) 0.44244(15) 0.0349(6) Uani 1 1 d . . . . .
Si13 Si 0.37513(9) 0.10053(3) 0.44483(5) 0.0493(3) Uani 1 1 d . . . . .
C14 C 0.2509(6) 0.07837(17) 0.4938(3) 0.0920(16) Uani 1 1 d . . . . .
H14A H 0.266657 0.092063 0.549462 0.138 Uiso 1 1 calc R U . . .
H14B H 0.254726 0.043043 0.497451 0.138 Uiso 1 1 calc R U . . .
H14C H 0.165745 0.088313 0.460473 0.138 Uiso 1 1 calc R U . . .
C15 C 0.3417(5) 0.07729(15) 0.3378(2) 0.0743(11) Uani 1 1 d . . . . .
H15A H 0.252598 0.084551 0.308056 0.111 Uiso 1 1 calc R U . . .
H15B H 0.355098 0.042249 0.339114 0.111 Uiso 1 1 calc R U . . .
H15C H 0.399811 0.092754 0.309675 0.111 Uiso 1 1 calc R U . . .
C16 C 0.5379(5) 0.08109(15) 0.5044(3) 0.0829(14) Uani 1 1 d . . . . .
H16A H 0.601977 0.094693 0.479104 0.124 Uiso 1 1 calc R U . . .
H16B H 0.542974 0.045748 0.504032 0.124 Uiso 1 1 calc R U . . .
H16C H 0.554576 0.092557 0.561474 0.124 Uiso 1 1 calc R U . . .
C21 C 0.5296(3) 0.28791(10) 0.34671(16) 0.0300(6) Uani 0.9773(17) 1 d D U P B 1
C22 C 0.5100(3) 0.33119(10) 0.34200(15) 0.0332(6) Uani 0.9773(17) 1 d D U P B 1
Si23 Si 0.49385(9) 0.39735(3) 0.33957(5) 0.0440(3) Uani 0.9773(17) 1 d D U P B 1
C24 C 0.6074(5) 0.42283(17) 0.2848(3) 0.0816(14) Uani 0.9773(17) 1 d D U P B 1
H24A H 0.694969 0.412392 0.312566 0.122 Uiso 0.9773(17) 1 calc R U P B 1
H24B H 0.602969 0.458182 0.285318 0.122 Uiso 0.9773(17) 1 calc R U P B 1
H24C H 0.584133 0.411338 0.227480 0.122 Uiso 0.9773(17) 1 calc R U P B 1
C25 C 0.5338(5) 0.42054(16) 0.4473(3) 0.0680(12) Uani 0.9773(17) 1 d D U P B 1
H25A H 0.478078 0.405070 0.477135 0.102 Uiso 0.9773(17) 1 calc R U P B 1
H25B H 0.520713 0.455586 0.446446 0.102 Uiso 0.9773(17) 1 calc R U P B 1
H25C H 0.623742 0.413192 0.475002 0.102 Uiso 0.9773(17) 1 calc R U P B 1
C26 C 0.3259(4) 0.41432(13) 0.2849(3) 0.0701(11) Uani 0.9773(17) 1 d D U P B 1
H26A H 0.306593 0.403716 0.227199 0.105 Uiso 0.9773(17) 1 calc R U P B 1
H26B H 0.316163 0.449464 0.286786 0.105 Uiso 0.9773(17) 1 calc R U P B 1
H26C H 0.266521 0.398708 0.311879 0.105 Uiso 0.9773(17) 1 calc R U P B 1
C21' C 0.583(11) 0.2882(14) 0.364(7) 0.026(6) Uiso 0.0227(17) 1 d D U P B 4
C22' C 0.608(9) 0.3312(11) 0.373(5) 0.027(10) Uiso 0.0227(17) 1 d D U P B 4
Si3' Si 0.623(2) 0.3976(8) 0.3699(14) 0.020(4) Uiso 0.0227(17) 1 d D U P B 4
C24' C 0.521(14) 0.424(4) 0.432(10) 0.072(7) Uiso 0.0227(17) 1 d D U P B 4
H24D H 0.527728 0.459396 0.431411 0.109 Uiso 0.0227(17) 1 calc R U P B 4
H24E H 0.431941 0.414351 0.408575 0.109 Uiso 0.0227(17) 1 calc R U P B 4
H24F H 0.551127 0.412485 0.489194 0.109 Uiso 0.0227(17) 1 calc R U P B 4
C25' C 0.566(16) 0.418(4) 0.261(3) 0.075(8) Uiso 0.0227(17) 1 d D U P B 4
H25D H 0.573658 0.452821 0.257929 0.113 Uiso 0.0227(17) 1 calc R U P B 4
H25E H 0.619007 0.402465 0.228347 0.113 Uiso 0.0227(17) 1 calc R U P B 4
H25F H 0.476425 0.408091 0.238068 0.113 Uiso 0.0227(17) 1 calc R U P B 4
C26' C 0.794(5) 0.415(4) 0.414(10) 0.089(12) Uiso 0.0227(17) 1 d D U P B 4
H26D H 0.801827 0.450470 0.412391 0.134 Uiso 0.0227(17) 1 calc R U P B 4
H26E H 0.823181 0.404141 0.471493 0.134 Uiso 0.0227(17) 1 calc R U P B 4
H26F H 0.846919 0.400384 0.381675 0.134 Uiso 0.0227(17) 1 calc R U P B 4
C31 C 0.6398(3) 0.16894(10) 0.34935(17) 0.0397(6) Uani 1 1 d . . . . .
C32 C 0.6797(3) 0.13532(11) 0.31759(18) 0.0431(6) Uani 1 1 d . . . . .
Si33 Si 0.73619(11) 0.08127(4) 0.27648(6) 0.0639(3) Uani 1 1 d D . . . .
C34 C 0.7202(10) 0.0279(2) 0.3478(4) 0.081(3) Uani 0.632(10) 1 d D U P C 1
H34A H 0.771457 0.034648 0.404291 0.121 Uiso 0.632(10) 1 calc R U P C 1
H34B H 0.629864 0.023984 0.347266 0.121 Uiso 0.632(10) 1 calc R U P C 1
H34C H 0.751122 -0.001780 0.327897 0.121 Uiso 0.632(10) 1 calc R U P C 1
C35 C 0.6392(12) 0.0662(3) 0.1737(4) 0.117(4) Uani 0.632(10) 1 d D U P C 1
H35A H 0.673237 0.036982 0.154306 0.175 Uiso 0.632(10) 1 calc R U P C 1
H35B H 0.550333 0.060491 0.175175 0.175 Uiso 0.632(10) 1 calc R U P C 1
H35C H 0.641438 0.093001 0.135976 0.175 Uiso 0.632(10) 1 calc R U P C 1
C36 C 0.9091(8) 0.0860(3) 0.2820(8) 0.121(4) Uani 0.632(10) 1 d D U P C 1
H36A H 0.957399 0.094180 0.338579 0.181 Uiso 0.632(10) 1 calc R U P C 1
H36B H 0.939666 0.055060 0.266249 0.181 Uiso 0.632(10) 1 calc R U P C 1
H36C H 0.921814 0.111311 0.244174 0.181 Uiso 0.632(10) 1 calc R U P C 1
C34' C 0.8022(16) 0.0373(5) 0.3517(8) 0.096(5) Uiso 0.368(10) 1 d D U P C 2
H34D H 0.830355 0.009395 0.325192 0.144 Uiso 0.368(10) 1 calc R U P C 2
H34E H 0.875831 0.051024 0.392823 0.144 Uiso 0.368(10) 1 calc R U P C 2
H34F H 0.737032 0.026978 0.379013 0.144 Uiso 0.368(10) 1 calc R U P C 2
C35' C 0.5939(12) 0.0591(7) 0.1907(8) 0.079(4) Uiso 0.368(10) 1 d D U P C 2
H35D H 0.562611 0.085452 0.151407 0.119 Uiso 0.368(10) 1 calc R U P C 2
H35E H 0.620916 0.031964 0.161898 0.119 Uiso 0.368(10) 1 calc R U P C 2
H35F H 0.525043 0.048623 0.214563 0.119 Uiso 0.368(10) 1 calc R U P C 2
C36' C 0.8584(13) 0.1006(6) 0.2175(9) 0.097(5) Uiso 0.368(10) 1 d D U P C 2
H36D H 0.819513 0.125025 0.176122 0.145 Uiso 0.368(10) 1 calc R U P C 2
H36E H 0.934711 0.114193 0.256468 0.145 Uiso 0.368(10) 1 calc R U P C 2
H36F H 0.883180 0.072437 0.189959 0.145 Uiso 0.368(10) 1 calc R U P C 2
O41 O 0.04700(17) 0.23305(8) 0.45381(11) 0.0419(5) Uani 1 1 d . . . . .
C42 C -0.0545(3) 0.26041(15) 0.47252(18) 0.0546(9) Uani 1 1 d . . . . .
H42A H -0.018943 0.280200 0.522510 0.065 Uiso 1 1 calc R U . . .
H42B H -0.118731 0.238025 0.484381 0.065 Uiso 1 1 calc R U . . .
C43 C -0.1179(3) 0.29234(12) 0.4029(2) 0.0517(8) Uani 1 1 d . . . . .
H43A H -0.187233 0.310816 0.417346 0.062 Uiso 1 1 calc R U . . .
H43B H -0.054652 0.315652 0.392340 0.062 Uiso 1 1 calc R U . . .
O44 O -0.17047(17) 0.26423(8) 0.33017(11) 0.0413(5) Uani 1 1 d . . . . .
C45 C -0.0701(3) 0.23650(15) 0.31068(18) 0.0550(9) Uani 1 1 d . . . . .
H45A H -0.006568 0.258649 0.297407 0.066 Uiso 1 1 calc R U . . .
H45B H -0.107072 0.216323 0.261378 0.066 Uiso 1 1 calc R U . . .
C46 C -0.0051(3) 0.20506(12) 0.38075(19) 0.0496(7) Uani 1 1 d . . . . .
H46A H -0.067249 0.181337 0.391437 0.060 Uiso 1 1 calc R U . . .
H46B H 0.064908 0.186990 0.366278 0.060 Uiso 1 1 calc R U . . .
O51 O 0.20756(17) 0.25808(7) 0.26253(10) 0.0336(4) Uani 1 1 d . . . . .
C52 C 0.2101(3) 0.21122(10) 0.22641(15) 0.0360(6) Uani 1 1 d . . . . .
H52A H 0.122227 0.202049 0.194639 0.043 Uiso 1 1 calc R U . . .
H52B H 0.240821 0.186999 0.270660 0.043 Uiso 1 1 calc R U . . .
C53 C 0.2974(3) 0.21152(10) 0.17009(15) 0.0368(6) Uani 1 1 d . . . . .
H53A H 0.386377 0.218772 0.202488 0.044 Uiso 1 1 calc R U . . .
H53B H 0.297053 0.179246 0.144652 0.044 Uiso 1 1 calc R U . . .
O54 O 0.2557(2) 0.24708(7) 0.10673(10) 0.0403(5) Uani 1 1 d . . . . .
C55 C 0.2532(3) 0.29404(10) 0.14311(16) 0.0439(7) Uani 1 1 d . . . . .
H55A H 0.222892 0.318369 0.098988 0.053 Uiso 1 1 calc R U . . .
H55B H 0.341024 0.303122 0.175203 0.053 Uiso 1 1 calc R U . . .
C56 C 0.1651(3) 0.29349(10) 0.19914(16) 0.0409(6) Uani 1 1 d . . . . .
H56A H 0.164484 0.325755 0.224437 0.049 Uiso 1 1 calc R U . . .
H56B H 0.076456 0.285908 0.166556 0.049 Uiso 1 1 calc R U . . .
O61 O 0.61883(19) 0.24551(7) 0.17793(10) 0.0390(5) Uani 1 1 d . . . . .
C62 C 0.5803(3) 0.21007(10) 0.11367(15) 0.0371(6) Uani 1 1 d . . . . .
H62A H 0.490961 0.216547 0.081095 0.045 Uiso 1 1 calc R U . . .
H62B H 0.582871 0.177523 0.138497 0.045 Uiso 1 1 calc R U . . .
C63 C 0.6677(3) 0.21150(10) 0.05807(15) 0.0370(6) Uani 1 1 d . . . . .
H63A H 0.756039 0.202957 0.089973 0.044 Uiso 1 1 calc R U . . .
H63B H 0.639040 0.187432 0.013322 0.044 Uiso 1 1 calc R U . . .
O64 O 0.66770(17) 0.25874(7) 0.02282(10) 0.0351(4) Uani 1 1 d . . . . .
C65 C 0.7066(3) 0.29383(11) 0.08671(16) 0.0424(6) Uani 1 1 d . . . . .
H65A H 0.704745 0.326364 0.061951 0.051 Uiso 1 1 calc R U . . .
H65B H 0.795709 0.287088 0.119322 0.051 Uiso 1 1 calc R U . . .
C66 C 0.6188(3) 0.29277(10) 0.14245(16) 0.0440(7) Uani 1 1 d . . . . .
H66A H 0.647685 0.316913 0.187052 0.053 Uiso 1 1 calc R U . . .
H66B H 0.530550 0.301329 0.110493 0.053 Uiso 1 1 calc R U . . .
O71 O 0.9127(8) 0.1253(2) 0.6528(4) 0.0788(19) Uani 0.562(9) 1 d D U P D 1
C72 C 0.9354(10) 0.0972(3) 0.7230(6) 0.101(3) Uani 0.562(9) 1 d D U P D 1
H72A H 0.897328 0.113132 0.763618 0.121 Uiso 0.562(9) 1 calc R U P D 1
H72B H 1.029191 0.094776 0.747917 0.121 Uiso 0.562(9) 1 calc R U P D 1
C73 C 0.8816(11) 0.0484(3) 0.7061(8) 0.110(4) Uani 0.562(9) 1 d D U P D 1
H73A H 0.894499 0.030296 0.758437 0.132 Uiso 0.562(9) 1 calc R U P D 1
H73B H 0.788225 0.050396 0.679359 0.132 Uiso 0.562(9) 1 calc R U P D 1
O74 O 0.9420(9) 0.0250(3) 0.6549(7) 0.111(3) Uani 0.562(9) 1 d D U P D 1
C75 C 0.9299(13) 0.0498(4) 0.5794(7) 0.105(3) Uani 0.562(9) 1 d D U P D 1
H75A H 0.839309 0.049246 0.545948 0.126 Uiso 0.562(9) 1 calc R U P D 1
H75B H 0.983012 0.033753 0.547454 0.126 Uiso 0.562(9) 1 calc R U P D 1
C76 C 0.9750(10) 0.1026(4) 0.5985(8) 0.092(3) Uani 0.562(9) 1 d D U P D 1
H76A H 1.068892 0.103042 0.623759 0.110 Uiso 0.562(9) 1 calc R U P D 1
H76B H 0.957118 0.121129 0.546232 0.110 Uiso 0.562(9) 1 calc R U P D 1
O71' O 0.9556(10) 0.1259(4) 0.6329(6) 0.076(3) Uiso 0.438(9) 1 d D U P D 2
C72' C 0.8873(13) 0.0992(4) 0.6805(9) 0.076(3) Uiso 0.438(9) 1 d D U P D 2
H72C H 0.793805 0.100978 0.653964 0.092 Uiso 0.438(9) 1 calc R U P D 2
H72D H 0.904070 0.113197 0.736643 0.092 Uiso 0.438(9) 1 calc R U P D 2
C73' C 0.931(2) 0.0475(6) 0.6858(9) 0.107(5) Uiso 0.438(9) 1 d D U P D 2
H73C H 1.023788 0.045267 0.714661 0.128 Uiso 0.438(9) 1 calc R U P D 2
H73D H 0.882631 0.027902 0.716559 0.128 Uiso 0.438(9) 1 calc R U P D 2
O74' O 0.9079(10) 0.0306(4) 0.6035(7) 0.086(3) Uiso 0.438(9) 1 d D U P D 2
C75' C 0.9780(14) 0.0558(4) 0.5585(9) 0.093(4) Uiso 0.438(9) 1 d D U P D 2
H75C H 0.962197 0.042111 0.502243 0.112 Uiso 0.438(9) 1 calc R U P D 2
H75D H 1.071010 0.053675 0.586125 0.112 Uiso 0.438(9) 1 calc R U P D 2
C76' C 0.9347(12) 0.1074(4) 0.5540(7) 0.072(3) Uiso 0.438(9) 1 d D U P D 2
H76C H 0.982789 0.126621 0.522549 0.086 Uiso 0.438(9) 1 calc R U P D 2
H76D H 0.842146 0.109337 0.524854 0.086 Uiso 0.438(9) 1 calc R U P D 2

loop_
_atom_site_aniso_label
_atom_site_aniso_U_11
_atom_site_aniso_U_22
_atom_site_aniso_U_33
_atom_site_aniso_U_23
_atom_site_aniso_U_13
_atom_site_aniso_U_12
Li1 0.031(2) 0.052(3) 0.0254(19) 0.0008(17) 0.0095(17) 0.0004(18)
Li2 0.034(2) 0.038(2) 0.0255(18) -0.0020(16) 0.0110(16) 0.0058(17)
Li3 0.033(2) 0.036(2) 0.0267(18) 0.0032(16) 0.0109(16) 0.0030(17)
Li4 0.032(2) 0.051(3) 0.0260(19) 0.0017(17) 0.0104(17) 0.0014(19)
C1 0.0398(14) 0.0394(15) 0.0450(15) -0.0009(11) 0.0183(12) 0.0033(11)
C2 0.0459(16) 0.0413(15) 0.0477(16) -0.0057(12) 0.0165(13) 0.0059(12)
Si3 0.0646(6) 0.0505(6) 0.0596(6) -0.0168(4) 0.0152(5) 0.0174(4)
C4 0.110(8) 0.093(8) 0.125(8) -0.066(7) 0.023(7) -0.004(6)
C5 0.137(8) 0.089(6) 0.081(6) -0.009(5) 0.020(6) 0.061(6)
C6 0.138(9) 0.093(7) 0.134(8) -0.006(6) 0.093(8) 0.031(7)
C11 0.0261(11) 0.0389(14) 0.0273(11) 0.0031(9) 0.0078(9) 0.0010(10)
C12 0.0348(13) 0.0403(14) 0.0300(12) 0.0038(10) 0.0091(10) -0.0009(11)
Si13 0.0591(5) 0.0371(4) 0.0496(5) 0.0043(3) 0.0108(4) -0.0028(4)
C14 0.121(4) 0.062(3) 0.109(4) 0.011(2) 0.058(3) -0.027(3)
C15 0.090(3) 0.059(2) 0.074(2) -0.0212(19) 0.022(2) -0.015(2)
C16 0.091(3) 0.047(2) 0.094(3) 0.010(2) -0.005(3) 0.013(2)
C21 0.0249(11) 0.0395(15) 0.0266(12) 0.0009(9) 0.0088(10) 0.0004(10)
C22 0.0328(13) 0.0405(15) 0.0271(12) 0.0015(10) 0.0092(10) -0.0004(11)
Si23 0.0541(5) 0.0334(4) 0.0437(5) 0.0015(3) 0.0120(4) -0.0027(3)
C24 0.105(4) 0.060(2) 0.095(3) 0.009(2) 0.052(3) -0.018(2)
C25 0.082(3) 0.056(2) 0.062(2) -0.0177(18) 0.012(2) -0.004(2)
C26 0.079(3) 0.0386(18) 0.080(3) 0.0083(17) 0.000(2) 0.0084(17)
C31 0.0401(14) 0.0388(14) 0.0433(14) -0.0043(11) 0.0165(12) -0.0001(11)
C32 0.0441(15) 0.0422(15) 0.0441(15) -0.0037(12) 0.0139(13) 0.0057(12)
Si33 0.0738(7) 0.0558(6) 0.0615(6) -0.0201(4) 0.0172(5) 0.0187(5)
C34 0.126(7) 0.046(3) 0.064(4) -0.003(3) 0.016(4) 0.029(4)
C35 0.202(11) 0.075(5) 0.049(4) -0.032(4) -0.010(6) 0.044(7)
C36 0.110(6) 0.093(6) 0.184(10) -0.030(6) 0.081(7) 0.035(5)
O41 0.0247(9) 0.0659(13) 0.0348(9) -0.0013(9) 0.0072(8) -0.0001(8)
C42 0.0317(14) 0.097(3) 0.0391(15) -0.0126(16) 0.0159(12) 0.0076(15)
C43 0.0326(14) 0.0582(19) 0.0608(19) -0.0173(15) 0.0066(14) -0.0002(13)
O44 0.0258(9) 0.0629(13) 0.0350(9) -0.0009(9) 0.0079(8) -0.0014(8)
C45 0.0322(14) 0.096(3) 0.0398(15) -0.0130(16) 0.0146(12) 0.0064(15)
C46 0.0328(14) 0.0562(19) 0.0566(18) -0.0125(14) 0.0061(13) 0.0028(13)
O51 0.0377(9) 0.0406(10) 0.0255(8) -0.0005(7) 0.0135(7) 0.0016(7)
C52 0.0387(13) 0.0411(14) 0.0289(12) 0.0005(10) 0.0102(11) -0.0053(11)
C53 0.0405(14) 0.0433(15) 0.0271(11) -0.0001(10) 0.0099(11) 0.0051(11)
O54 0.0516(12) 0.0467(11) 0.0244(8) -0.0006(7) 0.0133(8) -0.0018(9)
C55 0.0613(18) 0.0411(15) 0.0304(13) 0.0036(11) 0.0140(13) -0.0053(13)
C56 0.0465(15) 0.0415(15) 0.0341(13) -0.0008(11) 0.0096(12) 0.0069(12)
O61 0.0512(11) 0.0450(11) 0.0230(8) 0.0012(7) 0.0137(8) 0.0012(9)
C62 0.0431(14) 0.0411(14) 0.0284(12) 0.0008(10) 0.0119(11) -0.0051(11)
C63 0.0400(14) 0.0436(15) 0.0294(12) 0.0007(10) 0.0130(11) 0.0059(11)
O64 0.0355(9) 0.0445(10) 0.0274(8) 0.0011(7) 0.0121(7) -0.0021(8)
C65 0.0476(16) 0.0446(15) 0.0328(13) 0.0019(11) 0.0067(12) -0.0108(12)
C66 0.0627(18) 0.0401(15) 0.0296(12) -0.0028(11) 0.0133(13) 0.0046(13)
O71 0.087(4) 0.060(3) 0.086(4) -0.007(3) 0.018(4) 0.016(3)
C72 0.085(6) 0.110(7) 0.077(5) 0.022(5) -0.032(5) -0.030(5)
C73 0.089(7) 0.075(6) 0.169(10) 0.000(6) 0.042(7) 0.007(5)
O74 0.131(6) 0.061(4) 0.144(7) 0.008(4) 0.041(6) -0.002(4)
C75 0.092(7) 0.129(9) 0.103(7) -0.020(7) 0.041(6) -0.005(6)
C76 0.086(6) 0.101(7) 0.090(6) -0.004(5) 0.025(5) 0.017(5)

loop_
_atom_type_symbol
_atom_type_description
_atom_type_scat_dispersion_real
_atom_type_scat_dispersion_imag
_atom_type_scat_source
C C 0.0181 0.0091 'International Tables Vol C Tables 4.2.6.8 and 6.1.1.4'
H H 0.0000 0.0000 'International Tables Vol C Tables 4.2.6.8 and 6.1.1.4'
Li Li 0.0008 0.0003 'International Tables Vol C Tables 4.2.6.8 and 6.1.1.4'
O O 0.0492 0.0322 'International Tables Vol C Tables 4.2.6.8 and 6.1.1.4'
Si Si 0.2541 0.3302 'International Tables Vol C Tables 4.2.6.8 and 6.1.1.4'

loop_
_geom_angle_atom_site_label_1
_geom_angle_atom_site_label_2
_geom_angle_atom_site_label_3
_geom_angle
_geom_angle_site_symmetry_1
_geom_angle_site_symmetry_3
_geom_angle_publ_flag
O54 Li1 O41 98.4(2) 4_566 . ?
O54 Li1 C1 116.4(2) 4_566 . ?
O41 Li1 C1 111.7(2) . . ?
O54 Li1 C11 113.6(2) 4_566 . ?
O41 Li1 C11 109.2(2) . . ?
C1 Li1 C11 107.2(2) . . ?
O54 Li1 Li2 143.7(2) 4_566 . ?
O41 Li1 Li2 117.8(2) . . ?
C1 Li1 Li2 53.31(15) . . ?
C11 Li1 Li2 54.74(15) . . ?
O51 Li2 C1 112.3(2) . . ?
O51 Li2 C11 97.3(2) . . ?
C1 Li2 C11 106.35(19) . . ?
O51 Li2 C21 105.69(18) . . ?
C1 Li2 C21 128.5(2) . . ?
C11 Li2 C21 101.86(19) . . ?
O51 Li2 C22 109.37(18) . . ?
C1 Li2 C22 104.0(2) . . ?
C11 Li2 C22 127.5(2) . . ?
C21 Li2 C22 28.36(10) . . ?
O51 Li2 Li1 106.9(2) . . ?
C1 Li2 Li1 53.39(16) . . ?
C11 Li2 Li1 53.83(15) . . ?
C21 Li2 Li1 141.3(2) . . ?
C22 Li2 Li1 142.8(2) . . ?
O51 Li2 C21' 113(2) . . ?
C1 Li2 C21' 125.0(14) . . ?
C11 Li2 C21' 97.7(15) . . ?
Li1 Li2 C21' 134(2) . . ?
O51 Li2 Li3 109.29(19) . . ?
C1 Li2 Li3 135.5(2) . . ?
C11 Li2 Li3 52.31(14) . . ?
C21 Li2 Li3 49.55(13) . . ?
C22 Li2 Li3 76.07(16) . . ?
Li1 Li2 Li3 99.55(19) . . ?
C21' Li2 Li3 45.7(14) . . ?
O64 Li3 C31 113.0(2) 4_566 . ?
O64 Li3 C21' 86(3) 4_566 . ?
C31 Li3 C21' 102(3) . . ?
O64 Li3 C21 97.6(2) 4_566 . ?
C31 Li3 C21 106.40(19) . . ?
O64 Li3 C11 106.11(18) 4_566 . ?
C31 Li3 C11 127.4(2) . . ?
C21' Li3 C11 114(3) . . ?
C21 Li3 C11 101.51(19) . . ?
O64 Li3 C12 110.04(18) 4_566 . ?
C31 Li3 C12 103.1(2) . . ?
C21' Li3 C12 141(3) . . ?
C21 Li3 C12 126.8(2) . . ?
C11 Li3 C12 28.21(10) . . ?
O64 Li3 Li4 108.2(2) 4_566 . ?
C31 Li3 Li4 53.35(16) . . ?
C21' Li3 Li4 49(3) . . ?
C21 Li3 Li4 53.85(15) . . ?
C11 Li3 Li4 139.8(2) . . ?
C12 Li3 Li4 140.9(2) . . ?
O64 Li3 Li2 108.3(2) 4_566 . ?
C31 Li3 Li2 135.9(2) . . ?
C21' Li3 Li2 65(3) . . ?
C21 Li3 Li2 52.37(14) . . ?
C11 Li3 Li2 49.15(13) . . ?
C12 Li3 Li2 75.69(16) . . ?
Li4 Li3 Li2 99.69(19) . . ?
O61 Li4 O44 98.9(2) . 1_655 ?
O61 Li4 C21' 121(3) . . ?
O44 Li4 C21' 95(3) 1_655 . ?
O61 Li4 C31 118.9(2) . . ?
O44 Li4 C31 111.2(2) 1_655 . ?
C21' Li4 C31 108(2) . . ?
O61 Li4 C21 111.9(2) . . ?
O44 Li4 C21 108.6(2) 1_655 . ?
C31 Li4 C21 107.0(2) . . ?
O61 Li4 Li3 144.0(2) . . ?
O44 Li4 Li3 116.9(2) 1_655 . ?
C21' Li4 Li3 55(2) . . ?
C31 Li4 Li3 52.92(16) . . ?
C21 Li4 Li3 54.85(14) . . ?
C2 C1 Li2 167.5(3) . . ?
C2 C1 Li1 119.1(3) . . ?
Li2 C1 Li1 73.30(19) . . ?
C1 C2 Si3 175.7(3) . . ?
C5 Si3 C2 109.4(3) . . ?
C4' Si3 C2 112.2(6) . . ?
C5 Si3 C4 114.6(5) . . ?
C2 Si3 C4 112.1(4) . . ?
C2 Si3 C6" 111.6(8) . . ?
C4' Si3 C6' 111.8(6) . . ?
C2 Si3 C6' 111.4(5) . . ?
C2 Si3 C4" 110.7(7) . . ?
C6" Si3 C4" 111.7(7) . . ?
C2 Si3 C5" 107.5(8) . . ?
C6" Si3 C5" 108.2(8) . . ?
C4" Si3 C5" 106.8(7) . . ?
C5 Si3 C6 106.7(5) . . ?
C2 Si3 C6 107.6(3) . . ?
C4 Si3 C6 105.9(5) . . ?
C4' Si3 C5' 107.4(6) . . ?
C2 Si3 C5' 106.7(4) . . ?
C6' Si3 C5' 106.9(5) . . ?
C12 C11 Li1 131.7(2) . . ?
C12 C11 Li2 153.4(2) . . ?
Li1 C11 Li2 71.43(17) . . ?
C12 C11 Li3 87.8(2) . . ?
Li1 C11 Li3 134.6(2) . . ?
Li2 C11 Li3 78.54(17) . . ?
C11 C12 Si13 174.0(2) . . ?
C11 C12 Li3 63.97(18) . . ?
Si13 C12 Li3 120.74(16) . . ?
C12 Si13 C15 109.31(16) . . ?
C12 Si13 C16 109.84(16) . . ?
C15 Si13 C16 109.4(2) . . ?
C12 Si13 C14 107.35(18) . . ?
C15 Si13 C14 109.9(2) . . ?
C16 Si13 C14 111.0(3) . . ?
C22 C21 Li4 133.6(2) . . ?
C22 C21 Li3 151.7(2) . . ?
Li4 C21 Li3 71.29(17) . . ?
C22 C21 Li2 86.8(2) . . ?
Li4 C21 Li2 134.4(2) . . ?
Li3 C21 Li2 78.07(17) . . ?
C21 C22 Si23 175.4(3) . . ?
C21 C22 Li2 64.9(2) . . ?
Si23 C22 Li2 118.51(16) . . ?
C22 Si23 C25 109.05(17) . . ?
C22 Si23 C24 108.49(18) . . ?
C25 Si23 C24 109.8(2) . . ?
C22 Si23 C26 109.66(15) . . ?
C25 Si23 C26 109.6(2) . . ?
C24 Si23 C26 110.2(2) . . ?
C22' C21' Li4 128(9) . . ?
C22' C21' Li3 151(9) . . ?
Li4 C21' Li3 75.3(15) . . ?
C22' C21' Li2 105(8) . . ?
Li4 C21' Li2 119(3) . . ?
Li3 C21' Li2 69(3) . . ?
C21' C22' Si3' 170(9) . . ?
C22' Si3' C25' 108(2) . . ?
C22' Si3' C24' 108(2) . . ?
C25' Si3' C24' 110(2) . . ?
C22' Si3' C26' 110(2) . . ?
C25' Si3' C26' 110(2) . . ?
C24' Si3' C26' 110(2) . . ?
C32 C31 Li3 168.9(3) . . ?
C32 C31 Li4 116.7(3) . . ?
Li3 C31 Li4 73.73(18) . . ?
C31 C32 Si33 175.0(3) . . ?
C34' Si33 C32 114.1(6) . . ?
C35 Si33 C32 112.5(3) . . ?
C35 Si33 C36 112.5(4) . . ?
C32 Si33 C36 111.1(3) . . ?
C34' Si33 C35' 114.2(7) . . ?
C32 Si33 C35' 105.5(6) . . ?
C34' Si33 C36' 111.1(6) . . ?
C32 Si33 C36' 108.2(5) . . ?
C35' Si33 C36' 103.1(5) . . ?
C35 Si33 C34 106.8(4) . . ?
C32 Si33 C34 107.3(2) . . ?
C36 Si33 C34 106.2(4) . . ?
C46 O41 C42 109.0(2) . . ?
C46 O41 Li1 123.9(2) . . ?
C42 O41 Li1 119.9(2) . . ?
O41 C42 C43 111.2(2) . . ?
O44 C43 C42 110.1(3) . . ?
C43 O44 C45 109.5(2) . . ?
C43 O44 Li4 124.2(2) . 1_455 ?
C45 O44 Li4 119.1(2) . 1_455 ?
O44 C45 C46 111.1(2) . . ?
O41 C46 C45 110.9(3) . . ?
C56 O51 C52 110.08(19) . . ?
C56 O51 Li2 117.4(2) . . ?
C52 O51 Li2 124.88(19) . . ?
O51 C52 C53 110.3(2) . . ?
O54 C53 C52 110.2(2) . . ?
C53 O54 C55 110.08(19) . . ?
C53 O54 Li1 130.5(2) . 4_565 ?
C55 O54 Li1 118.9(2) . 4_565 ?
O54 C55 C56 110.0(2) . . ?
O51 C56 C55 110.0(2) . . ?
C62 O61 C66 110.02(19) . . ?
C62 O61 Li4 130.6(2) . . ?
C66 O61 Li4 119.1(2) . . ?
O61 C62 C63 110.3(2) . . ?
O64 C63 C62 110.6(2) . . ?
C65 O64 C63 110.05(19) . . ?
C65 O64 Li3 116.6(2) . 4_565 ?
C63 O64 Li3 126.0(2) . 4_565 ?
O64 C65 C66 110.4(2) . . ?
O61 C66 C65 110.3(2) . . ?
C72 O71 C76 107.2(8) . . ?
O71 C72 C73 112.5(9) . . ?
O74 C73 C72 109.0(10) . . ?
C73 O74 C75 112.8(9) . . ?
O74 C75 C76 108.9(9) . . ?
O71 C76 C75 112.0(8) . . ?
C76' O71' C72' 111.7(10) . . ?
O71' C72' C73' 108.8(11) . . ?
O74' C73' C72' 106.6(12) . . ?
C75' O74' C73' 112.6(12) . . ?
O74' C75' C76' 107.3(11) . . ?
O71' C76' C75' 109.6(11) . . ?

loop_
_geom_bond_atom_site_label_1
_geom_bond_atom_site_label_2
_geom_bond_distance
_geom_bond_site_symmetry_2
_geom_bond_publ_flag
Li1 O54 1.955(4) 4_566 ?
Li1 O41 1.981(5) . ?
Li1 C1 2.149(6) . ?
Li1 C11 2.183(5) . ?
Li1 Li2 2.564(6) . ?
Li2 O51 2.054(4) . ?
Li2 C1 2.147(5) . ?
Li2 C11 2.209(5) . ?
Li2 C21 2.316(5) . ?
Li2 C22 2.555(5) . ?
Li2 C21' 2.78(12) . ?
Li2 Li3 2.862(6) . ?
Li3 O64 2.031(4) 4_566 ?
Li3 C31 2.143(5) . ?
Li3 C21' 2.19(6) . ?
Li3 C21 2.226(5) . ?
Li3 C11 2.311(5) . ?
Li3 C12 2.570(5) . ?
Li3 Li4 2.578(6) . ?
Li4 O61 1.946(4) . ?
Li4 O44 1.976(5) 1_655 ?
Li4 C21' 2.02(9) . ?
Li4 C31 2.155(6) . ?
Li4 C21 2.198(5) . ?
C1 C2 1.214(4) . ?
C2 Si3 1.825(3) . ?
Si3 C5 1.807(8) . ?
Si3 C4' 1.818(10) . ?
Si3 C4 1.828(8) . ?
Si3 C6" 1.838(12) . ?
Si3 C6' 1.849(10) . ?
Si3 C4" 1.855(11) . ?
Si3 C5" 1.900(12) . ?
Si3 C6 1.938(8) . ?
Si3 C5' 1.941(9) . ?
C11 C12 1.216(4) . ?
C12 Si13 1.848(3) . ?
Si13 C15 1.851(4) . ?
Si13 C16 1.855(4) . ?
Si13 C14 1.858(5) . ?
C21 C22 1.215(4) . ?
C22 Si23 1.839(3) . ?
Si23 C25 1.858(4) . ?
Si23 C24 1.860(4) . ?
Si23 C26 1.862(4) . ?
C21' C22' 1.219(19) . ?
C22' Si3' 1.849(18) . ?
Si3' C25' 1.86(2) . ?
Si3' C24' 1.86(2) . ?
Si3' C26' 1.86(2) . ?
C31 C32 1.208(4) . ?
C32 Si33 1.821(3) . ?
Si33 C34' 1.762(10) . ?
Si33 C35 1.812(6) . ?
Si33 C36 1.851(8) . ?
Si33 C35' 1.905(10) . ?
Si33 C36' 1.928(10) . ?
Si33 C34 1.938(6) . ?
O41 C46 1.433(3) . ?
O41 C42 1.436(3) . ?
C42 C43 1.479(5) . ?
C43 O44 1.432(3) . ?
O44 C45 1.436(4) . ?
C45 C46 1.481(5) . ?
O51 C56 1.429(3) . ?
O51 C52 1.435(3) . ?
C52 C53 1.505(3) . ?
C53 O54 1.431(3) . ?
O54 C55 1.440(3) . ?
C55 C56 1.508(4) . ?
O61 C62 1.435(3) . ?
O61 C66 1.438(3) . ?
C62 C63 1.497(4) . ?
C63 O64 1.436(3) . ?
O64 C65 1.425(3) . ?
C65 C66 1.501(4) . ?
O71 C72 1.379(9) . ?
O71 C76 1.416(10) . ?
C72 C73 1.467(11) . ?
C73 O74 1.373(11) . ?
O74 C75 1.416(11) . ?
C75 C76 1.548(13) . ?
O71' C76' 1.382(11) . ?
O71' C72' 1.430(11) . ?
C72' C73' 1.505(14) . ?
C73' O74' 1.416(13) . ?
O74' C75' 1.393(12) . ?
C75' C76' 1.497(13) . ?
